data_1523280
loop_
_publ_author_name
'Blazina, Z.'
'Mohanty, R.C.'
'Raman, A.'

_publ_section_title
;
 Intermediate phases in some rare earth metal-iridium systems
;
_journal_name_full 'Zeitschrift fuer Metallkunde'
_journal_page_first 192
_journal_page_last 196
_journal_volume 80
_journal_year 1989
_chemical_formula_sum 'Ir5 La'
_space_group_IT_number 191
_symmetry_space_group_name_Hall '-P 6 2'
_symmetry_space_group_name_H-M 'P 6/m m m'
_cell_angle_alpha 90
_cell_angle_beta 90
_cell_angle_gamma 120
_cell_formula_units_Z 1
_cell_length_a 5.385
_cell_length_b 5.385
_cell_length_c 4.213
_cell_volume 105.802
_citation_journal_id_ASTM ZEMTAE
_cod_data_source_file Blazina_ZEMTAE_1989_748.cif
_cod_data_source_block Ir5La1
_cod_original_cell_volume 105.8019
_cod_original_formula_sum 'Ir5 La1'
_cod_database_code 1523280

loop_
_symmetry_equiv_pos_as_xyz
x,y,z
x-y,x,z
-y,x-y,z
-x,-y,z
-x+y,-x,z
y,-x+y,z
-y,-x,-z
x-y,-y,-z
x,x-y,-z
y,x,-z
-x+y,y,-z
-x,-x+y,-z
-x,-y,-z
-x+y,-x,-z
y,-x+y,-z
x,y,-z
x-y,x,-z
-y,x-y,-z
y,x,z
-x+y,y,z
-x,-x+y,z
-y,-x,z
x-y,-y,z
x,x-y,z

loop_
_atom_site_label
_atom_site_type_symbol
_atom_site_fract_x
_atom_site_fract_y
_atom_site_fract_z
_atom_site_occupancy
_atom_site_U_iso_or_equiv
La1 La 0 0 0 1 0.0
Ir2 Ir 0.5 0 0.5 1 0.0
Ir1 Ir 0.3333 0.6667 0 1 0.0
